data_7001938
loop_
_publ_author_name
'Lorber, Christian'
'Vendier, Laure'

_publ_section_title
;
 Synthesis and structure of early transition metal NHC complexes
;
_journal_issue 35
_journal_name_full 'Dalton Transactions'
_journal_page_first 6972
_journal_paper_doi 10.1039/b905056f
_journal_year 2009
_chemical_compound_source 'synthesis as described'
_chemical_formula_moiety 'C21 H25 N2, C4 H6 Cl4 N2 V'
_chemical_formula_sum 'C25 H31 Cl4 N4 V'
_chemical_formula_weight 580.28
_chemical_name_systematic
;
?
;
_space_group_IT_number 2
_symmetry_cell_setting triclinic
_symmetry_Int_Tables_number 2
_symmetry_space_group_name_Hall '-P 1'
_symmetry_space_group_name_H-M 'P -1'
_atom_sites_solution_hydrogens geom
_atom_sites_solution_primary direct
_atom_sites_solution_secondary difmap
_cell_angle_alpha 63.734(16)
_cell_angle_beta 79.869(13)
_cell_angle_gamma 81.140(15)
_cell_formula_units_Z 2
_cell_length_a 8.5259(15)
_cell_length_b 13.090(3)
_cell_length_c 14.3003(19)
_cell_measurement_reflns_used 3002
_cell_measurement_temperature 180
_cell_measurement_theta_max 28.9991
_cell_measurement_theta_min 2.7339
_cell_measurement_wavelength 0.71073
_cell_volume 1403.6(5)
_computing_cell_refinement 'CrysAlis RED, Oxford Diffraction Ltd.'
_computing_data_collection 'CrysAlis CCD, Oxford Diffraction Ltd.'
_computing_data_reduction 'CrysAlis RED, Oxford Diffraction Ltd.'
_computing_molecular_graphics 'Ortep-3 for Windows (Farrugia, 1997)'
_computing_publication_material 'WinGX publication routines (Farrugia, 1999)'
_computing_structure_refinement 'SHELXL-97 (Sheldrick, 1997)'
_computing_structure_solution 'SIR92 (Giacovazzo et al, 1993)'
_diffrn_ambient_temperature 180
_diffrn_measured_fraction_theta_full 0.997
_diffrn_measured_fraction_theta_max 0.997
_diffrn_measurement_device_type 'Oxford-Diffraction XCALIBUR'
_diffrn_measurement_method \w-\f
_diffrn_orient_matrix_UB_11 -0.0706821102
_diffrn_orient_matrix_UB_12 0.0258892053
_diffrn_orient_matrix_UB_13 0.0177610462
_diffrn_orient_matrix_UB_21 -0.04497794
_diffrn_orient_matrix_UB_22 -0.0413364789
_diffrn_orient_matrix_UB_23 0.0000088197
_diffrn_orient_matrix_UB_31 0.013009807
_diffrn_orient_matrix_UB_32 -0.0360500241
_diffrn_orient_matrix_UB_33 0.0528008455
_diffrn_radiation_monochromator graphite
_diffrn_radiation_source 'fine-focus sealed tube'
_diffrn_radiation_type MoK\a
_diffrn_radiation_wavelength 0.71073
_diffrn_reflns_av_R_equivalents 0.0691
_diffrn_reflns_av_unetI/netI 0.1946
_diffrn_reflns_limit_h_max 10
_diffrn_reflns_limit_h_min -10
_diffrn_reflns_limit_k_max 16
_diffrn_reflns_limit_k_min -16
_diffrn_reflns_limit_l_max 17
_diffrn_reflns_limit_l_min -14
_diffrn_reflns_number 10991
_diffrn_reflns_theta_full 26.31
_diffrn_reflns_theta_max 26.31
_diffrn_reflns_theta_min 2.74
_diffrn_standards_decay_% 0
_diffrn_standards_interval_count 0
_diffrn_standards_interval_time 0
_diffrn_standards_number 0
_exptl_absorpt_coefficient_mu 0.755
_exptl_absorpt_correction_T_max 0.978
_exptl_absorpt_correction_T_min 0.8617
_exptl_absorpt_correction_type multi-scan
_exptl_absorpt_process_details
;
CrysAlis RED, Oxford Diffraction Ltd.,
Version 1.171.31.5 (release 28-08-2006 CrysAlis171 .NET)
(compiled Aug 28 2006,13:05:05)
Empirical absorption correction using spherical harmonics,
implemented in SCALE3 ABSPACK scaling algorithm.
;
_exptl_crystal_colour yellow
_exptl_crystal_density_diffrn 1.373
_exptl_crystal_density_method 'not measured'
_exptl_crystal_description plate
_exptl_crystal_F_000 600
_exptl_crystal_size_max 0.15
_exptl_crystal_size_mid 0.09
_exptl_crystal_size_min 0.03
_refine_diff_density_max 0.358
_refine_diff_density_min -0.409
_refine_diff_density_rms 0.075
_refine_ls_extinction_method none
_refine_ls_goodness_of_fit_ref 0.824
_refine_ls_hydrogen_treatment constr
_refine_ls_matrix_type full
_refine_ls_number_parameters 318
_refine_ls_number_reflns 5722
_refine_ls_number_restraints 0
_refine_ls_restrained_S_all 0.824
_refine_ls_R_factor_all 0.1308
_refine_ls_R_factor_gt 0.043
_refine_ls_shift/su_max 0.004
_refine_ls_shift/su_mean 0
_refine_ls_structure_factor_coef Fsqd
_refine_ls_weighting_details 'calc w=1/[\s^2^(Fo^2^)+(0.0298P)^2^+0.0000P] where P=(Fo^2^+2Fc^2^)/3'
_refine_ls_weighting_scheme calc
_refine_ls_wR_factor_gt 0.0713
_refine_ls_wR_factor_ref 0.0893
_reflns_number_gt 2545
_reflns_number_total 5722
_reflns_threshold_expression >2\s(I)
_cod_data_source_file b905056f.txt
_cod_data_source_block '[VCl4(CH3CN)2]2[HIMes]'
_cod_original_sg_symbol_H-M 'P -1 '
_cod_database_code 7001938

loop_
_symmetry_equiv_pos_as_xyz
'x, y, z'
'-x, -y, -z'

loop_
_atom_site_label
_atom_site_type_symbol
_atom_site_fract_x
_atom_site_fract_y
_atom_site_fract_z
_atom_site_U_iso_or_equiv
_atom_site_adp_type
_atom_site_occupancy
_atom_site_symmetry_multiplicity
_atom_site_calc_flag
_atom_site_refinement_flags
_atom_site_disorder_assembly
_atom_site_disorder_group
C1 C -0.2933(6) 0.6212(3) -0.1365(3) 0.0368(11) Uani 1 1 d . . .
C2 C -0.4376(5) 0.6676(3) -0.1877(3) 0.0572(13) Uani 1 1 d . . .
H2A H -0.5138 0.6111 -0.1582 0.086 Uiso 1 1 calc R . .
H2B H -0.4118 0.6882 -0.2616 0.086 Uiso 1 1 calc R . .
H2C H -0.4826 0.7341 -0.1772 0.086 Uiso 1 1 calc R . .
C3 C 0.1799(5) 0.8872(3) -0.3541(3) 0.0287(9) Uani 1 1 d . . .
C4 C 0.0380(4) 0.8332(3) -0.2892(3) 0.0393(11) Uani 1 1 d . . .
H4A H 0.0328 0.7631 -0.2943 0.059 Uiso 1 1 calc R . .
H4B H -0.0555 0.8836 -0.313 0.059 Uiso 1 1 calc R . .
H4C H 0.043 0.8171 -0.2174 0.059 Uiso 1 1 calc R . .
C5 C 0.1971(4) 1.3056(3) -0.2078(3) 0.0277(9) Uani 1 1 d . . .
H5 H 0.1408 1.3299 -0.1583 0.033 Uiso 1 1 calc R . .
C6 C 0.3360(4) 1.1982(3) -0.2811(3) 0.0305(10) Uani 1 1 d . . .
H6 H 0.3918 1.1355 -0.2899 0.037 Uiso 1 1 calc R . .
C7 C 0.3085(4) 1.3023(3) -0.3555(3) 0.0316(10) Uani 1 1 d . . .
H7 H 0.3422 1.326 -0.4269 0.038 Uiso 1 1 calc R . .
C8 C 0.2687(4) 1.1071(3) -0.0843(3) 0.0267(9) Uani 1 1 d . . .
C9 C 0.2097(4) 1.0049(3) -0.0658(3) 0.0258(9) Uani 1 1 d . . .
C10 C 0.2154(4) 0.9184(3) 0.0342(3) 0.0352(10) Uani 1 1 d . . .
H10 H 0.1787 0.8488 0.0491 0.042 Uiso 1 1 calc R . .
C11 C 0.2721(4) 0.9300(3) 0.1122(3) 0.0307(10) Uani 1 1 d . . .
C12 C 0.3295(4) 1.0319(3) 0.0901(3) 0.0311(10) Uani 1 1 d . . .
H12 H 0.3684 1.0403 0.1429 0.037 Uiso 1 1 calc R . .
C13 C 0.3307(4) 1.1222(3) -0.0087(3) 0.0269(9) Uani 1 1 d . . .
C14 C 0.3984(5) 1.2302(3) -0.0277(3) 0.0409(11) Uani 1 1 d . . .
H14A H 0.3128 1.2851 -0.0227 0.061 Uiso 1 1 calc R . .
H14B H 0.4574 1.2607 -0.0966 0.061 Uiso 1 1 calc R . .
H14C H 0.4683 1.2136 0.024 0.061 Uiso 1 1 calc R . .
C15 C 0.1472(5) 0.9877(3) -0.1485(3) 0.0396(11) Uani 1 1 d . . .
H15A H 0.235 0.9675 -0.1911 0.059 Uiso 1 1 calc R . .
H15B H 0.0895 1.057 -0.1917 0.059 Uiso 1 1 calc R . .
H15C H 0.077 0.9273 -0.1158 0.059 Uiso 1 1 calc R . .
C16 C 0.2709(5) 0.8321(3) 0.2212(3) 0.0481(12) Uani 1 1 d . . .
H16A H 0.3369 0.7674 0.2174 0.072 Uiso 1 1 calc R . .
H16B H 0.1634 0.8117 0.2486 0.072 Uiso 1 1 calc R . .
H16C H 0.3116 0.8554 0.2666 0.072 Uiso 1 1 calc R . .
C17 C 0.1747(5) 1.4893(3) -0.3667(3) 0.0265(9) Uani 1 1 d . . .
C18 C 0.0157(5) 1.5227(3) -0.3816(3) 0.0321(10) Uani 1 1 d . . .
C19 C -0.0240(5) 1.6389(3) -0.4391(3) 0.0359(10) Uani 1 1 d . . .
H19 H -0.13 1.6644 -0.4503 0.043 Uiso 1 1 calc R . .
C20 C 0.0885(5) 1.7169(3) -0.4799(3) 0.0285(9) Uani 1 1 d . . .
C21 C 0.2455(4) 1.6805(3) -0.4612(3) 0.0276(9) Uani 1 1 d . . .
H21 H 0.3215 1.7335 -0.4878 0.033 Uiso 1 1 calc R . .
C22 C 0.2910(4) 1.5661(3) -0.4033(3) 0.0268(9) Uani 1 1 d . . .
C23 C -0.1103(4) 1.4377(3) -0.3355(3) 0.0452(12) Uani 1 1 d . . .
H23A H -0.0782 1.3768 -0.3568 0.068 Uiso 1 1 calc R . .
H23B H -0.2105 1.4755 -0.3603 0.068 Uiso 1 1 calc R . .
H23C H -0.1219 1.407 -0.2603 0.068 Uiso 1 1 calc R . .
C24 C 0.0391(4) 1.8416(3) -0.5435(3) 0.0376(10) Uani 1 1 d . . .
H24A H -0.0022 1.8506 -0.6052 0.056 Uiso 1 1 calc R . .
H24B H 0.1302 1.8851 -0.5637 0.056 Uiso 1 1 calc R . .
H24C H -0.0421 1.8685 -0.5019 0.056 Uiso 1 1 calc R . .
C25 C 0.4578(4) 1.5271(3) -0.3751(3) 0.0345(10) Uani 1 1 d . . .
H25A H 0.4544 1.483 -0.3005 0.052 Uiso 1 1 calc R . .
H25B H 0.5165 1.5924 -0.3967 0.052 Uiso 1 1 calc R . .
H25C H 0.5096 1.4807 -0.4101 0.052 Uiso 1 1 calc R . .
N1 N -0.1866(4) 0.5823(2) -0.0933(2) 0.0361(9) Uani 1 1 d . . .
N2 N 0.2889(4) 0.9287(2) -0.4063(2) 0.0298(8) Uani 1 1 d . . .
N3 N 0.2226(3) 1.3692(2) -0.3102(2) 0.0252(7) Uani 1 1 d . . .
N4 N 0.2654(3) 1.2011(2) -0.1879(2) 0.0241(7) Uani 1 1 d . . .
Cl1 Cl 0.18456(12) 0.53405(8) -0.14877(7) 0.0374(3) Uani 1 1 d . . .
Cl2 Cl 0.05007(12) 0.67305(8) -0.00206(7) 0.0381(3) Uani 1 1 d . . .
Cl3 Cl 0.60982(11) 0.81689(7) -0.47258(7) 0.0339(3) Uani 1 1 d . . .
Cl4 Cl 0.40316(12) 1.02027(8) -0.65195(7) 0.0353(3) Uani 1 1 d . . .
V1 V 0 0.5 0 0.0291(3) Uani 1 2 d S . .
V2 V 0.5 1 -0.5 0.0255(2) Uani 1 2 d S . .

loop_
_atom_site_aniso_label
_atom_site_aniso_U_11
_atom_site_aniso_U_22
_atom_site_aniso_U_33
_atom_site_aniso_U_23
_atom_site_aniso_U_13
_atom_site_aniso_U_12
C1 0.059(3) 0.019(2) 0.025(2) -0.0022(19) -0.009(2) 0.000(2)
C2 0.071(4) 0.048(3) 0.046(3) -0.009(2) -0.022(3) -0.004(3)
C3 0.036(3) 0.022(2) 0.026(2) -0.0083(18) -0.007(2) 0.001(2)
C4 0.041(3) 0.038(3) 0.030(2) -0.007(2) 0.003(2) -0.009(2)
C5 0.030(2) 0.019(2) 0.026(2) -0.0067(19) 0.0024(19) 0.0004(18)
C6 0.038(3) 0.022(2) 0.029(2) -0.0135(19) 0.004(2) 0.0035(18)
C7 0.045(3) 0.020(2) 0.023(2) -0.0057(18) -0.001(2) 0.005(2)
C8 0.025(2) 0.025(2) 0.025(2) -0.0077(18) -0.0069(18) 0.0076(18)
C9 0.027(2) 0.027(2) 0.027(2) -0.0148(19) -0.0062(19) 0.0006(19)
C10 0.036(3) 0.021(2) 0.036(2) -0.0025(19) -0.002(2) -0.0028(19)
C11 0.030(2) 0.032(2) 0.024(2) -0.0068(19) -0.0051(19) 0.0012(19)
C12 0.032(2) 0.034(3) 0.026(2) -0.015(2) -0.0022(19) 0.003(2)
C13 0.026(2) 0.022(2) 0.032(2) -0.0109(19) -0.0069(19) 0.0022(18)
C14 0.052(3) 0.033(2) 0.040(3) -0.020(2) -0.007(2) 0.006(2)
C15 0.045(3) 0.033(2) 0.038(3) -0.012(2) -0.006(2) -0.005(2)
C16 0.055(3) 0.040(3) 0.032(2) 0.001(2) -0.004(2) -0.009(2)
C17 0.034(3) 0.020(2) 0.024(2) -0.0081(17) -0.0062(19) 0.0033(19)
C18 0.030(3) 0.028(2) 0.035(2) -0.011(2) -0.005(2) -0.001(2)
C19 0.031(2) 0.029(2) 0.037(2) -0.005(2) -0.008(2) 0.003(2)
C20 0.032(3) 0.021(2) 0.027(2) -0.0034(18) -0.0094(19) -0.0007(19)
C21 0.031(2) 0.017(2) 0.028(2) -0.0041(17) 0.0009(19) -0.0068(18)
C22 0.029(2) 0.029(2) 0.022(2) -0.0104(18) -0.0017(18) -0.0013(19)
C23 0.036(3) 0.030(2) 0.059(3) -0.006(2) -0.014(2) -0.005(2)
C24 0.038(3) 0.026(2) 0.046(3) -0.010(2) -0.011(2) -0.0027(19)
C25 0.027(2) 0.033(2) 0.035(2) -0.0085(19) -0.0063(19) 0.0034(19)
N1 0.053(2) 0.0204(19) 0.0250(19) -0.0026(15) -0.0036(18) 0.0008(17)
N2 0.035(2) 0.0207(18) 0.0274(19) -0.0067(15) -0.0014(16) 0.0009(16)
N3 0.0290(19) 0.0177(18) 0.0281(19) -0.0090(15) -0.0051(15) -0.0003(15)
N4 0.0290(19) 0.0210(17) 0.0183(17) -0.0038(14) -0.0063(15) -0.0014(15)
Cl1 0.0485(7) 0.0302(6) 0.0284(6) -0.0115(5) 0.0080(5) -0.0061(5)
Cl2 0.0532(7) 0.0254(6) 0.0337(6) -0.0120(5) 0.0046(5) -0.0109(5)
Cl3 0.0373(6) 0.0208(5) 0.0391(6) -0.0106(5) -0.0041(5) 0.0031(5)
Cl4 0.0445(7) 0.0320(6) 0.0300(6) -0.0115(5) -0.0110(5) -0.0034(5)
V1 0.0387(6) 0.0220(5) 0.0228(5) -0.0072(4) 0.0013(5) -0.0049(5)
V2 0.0284(6) 0.0196(5) 0.0258(5) -0.0080(4) -0.0012(4) -0.0022(4)

loop_
_atom_type_symbol
_atom_type_description
_atom_type_scat_dispersion_real
_atom_type_scat_dispersion_imag
_atom_type_scat_source
C C 0.0033 0.0016 'International Tables Vol C Tables 4.2.6.8 and 6.1.1.4'
H H 0 0 'International Tables Vol C Tables 4.2.6.8 and 6.1.1.4'
N N 0.0061 0.0033 'International Tables Vol C Tables 4.2.6.8 and 6.1.1.4'
Cl Cl 0.1484 0.1585 'International Tables Vol C Tables 4.2.6.8 and 6.1.1.4'
V V 0.3005 0.5294 'International Tables Vol C Tables 4.2.6.8 and 6.1.1.4'

loop_
_geom_angle_atom_site_label_1
_geom_angle_atom_site_label_2
_geom_angle_atom_site_label_3
_geom_angle
_geom_angle_site_symmetry_1
_geom_angle_site_symmetry_3
_geom_angle_publ_flag
N1 C1 C2 176.8(4) . . ?
C1 C2 H2A 109.5 . . ?
C1 C2 H2B 109.5 . . ?
H2A C2 H2B 109.5 . . ?
C1 C2 H2C 109.5 . . ?
H2A C2 H2C 109.5 . . ?
H2B C2 H2C 109.5 . . ?
N2 C3 C4 178.4(4) . . ?
C3 C4 H4A 109.5 . . ?
C3 C4 H4B 109.5 . . ?
H4A C4 H4B 109.5 . . ?
C3 C4 H4C 109.5 . . ?
H4A C4 H4C 109.5 . . ?
H4B C4 H4C 109.5 . . ?
N3 C5 N4 108.3(3) . . ?
N3 C5 H5 125.9 . . ?
N4 C5 H5 125.9 . . ?
C7 C6 N4 106.2(3) . . ?
C7 C6 H6 126.9 . . ?
N4 C6 H6 126.9 . . ?
C6 C7 N3 108.7(3) . . ?
C6 C7 H7 125.6 . . ?
N3 C7 H7 125.6 . . ?
C13 C8 C9 123.1(3) . . ?
C13 C8 N4 118.6(3) . . ?
C9 C8 N4 118.3(3) . . ?
C10 C9 C8 115.9(3) . . ?
C10 C9 C15 121.1(3) . . ?
C8 C9 C15 123.0(3) . . ?
C11 C10 C9 123.2(4) . . ?
C11 C10 H10 118.4 . . ?
C9 C10 H10 118.4 . . ?
C10 C11 C12 118.7(3) . . ?
C10 C11 C16 120.4(4) . . ?
C12 C11 C16 120.9(3) . . ?
C11 C12 C13 121.7(3) . . ?
C11 C12 H12 119.2 . . ?
C13 C12 H12 119.2 . . ?
C8 C13 C12 117.4(3) . . ?
C8 C13 C14 123.9(3) . . ?
C12 C13 C14 118.7(3) . . ?
C13 C14 H14A 109.5 . . ?
C13 C14 H14B 109.5 . . ?
H14A C14 H14B 109.5 . . ?
C13 C14 H14C 109.5 . . ?
H14A C14 H14C 109.5 . . ?
H14B C14 H14C 109.5 . . ?
C9 C15 H15A 109.5 . . ?
C9 C15 H15B 109.5 . . ?
H15A C15 H15B 109.5 . . ?
C9 C15 H15C 109.5 . . ?
H15A C15 H15C 109.5 . . ?
H15B C15 H15C 109.5 . . ?
C11 C16 H16A 109.5 . . ?
C11 C16 H16B 109.5 . . ?
H16A C16 H16B 109.5 . . ?
C11 C16 H16C 109.5 . . ?
H16A C16 H16C 109.5 . . ?
H16B C16 H16C 109.5 . . ?
C18 C17 C22 123.0(3) . . ?
C18 C17 N3 118.8(3) . . ?
C22 C17 N3 118.2(3) . . ?
C17 C18 C19 116.7(4) . . ?
C17 C18 C23 121.8(3) . . ?
C19 C18 C23 121.5(3) . . ?
C20 C19 C18 122.0(4) . . ?
C20 C19 H19 119 . . ?
C18 C19 H19 119 . . ?
C19 C20 C21 119.5(3) . . ?
C19 C20 C24 119.7(3) . . ?
C21 C20 C24 120.8(3) . . ?
C20 C21 C22 120.8(3) . . ?
C20 C21 H21 119.6 . . ?
C22 C21 H21 119.6 . . ?
C21 C22 C17 117.8(3) . . ?
C21 C22 C25 121.2(3) . . ?
C17 C22 C25 120.9(3) . . ?
C18 C23 H23A 109.5 . . ?
C18 C23 H23B 109.5 . . ?
H23A C23 H23B 109.5 . . ?
C18 C23 H23C 109.5 . . ?
H23A C23 H23C 109.5 . . ?
H23B C23 H23C 109.5 . . ?
C20 C24 H24A 109.5 . . ?
C20 C24 H24B 109.5 . . ?
H24A C24 H24B 109.5 . . ?
C20 C24 H24C 109.5 . . ?
H24A C24 H24C 109.5 . . ?
H24B C24 H24C 109.5 . . ?
C22 C25 H25A 109.5 . . ?
C22 C25 H25B 109.5 . . ?
H25A C25 H25B 109.5 . . ?
C22 C25 H25C 109.5 . . ?
H25A C25 H25C 109.5 . . ?
H25B C25 H25C 109.5 . . ?
C1 N1 V1 174.7(3) . . ?
C3 N2 V2 177.4(3) . . ?
C5 N3 C7 108.0(3) . . ?
C5 N3 C17 127.5(3) . . ?
C7 N3 C17 124.5(3) . . ?
C5 N4 C6 108.8(3) . . ?
C5 N4 C8 125.2(3) . . ?
C6 N4 C8 126.0(3) . . ?
N1 V1 N1 180.00(18) 2_565 . ?
N1 V1 Cl1 91.00(9) 2_565 2_565 ?
N1 V1 Cl1 89.00(9) . 2_565 ?
N1 V1 Cl1 89.00(9) 2_565 . ?
N1 V1 Cl1 91.00(9) . . ?
Cl1 V1 Cl1 180 2_565 . ?
N1 V1 Cl2 88.53(9) 2_565 . ?
N1 V1 Cl2 91.47(9) . . ?
Cl1 V1 Cl2 90.17(4) 2_565 . ?
Cl1 V1 Cl2 89.83(4) . . ?
N1 V1 Cl2 91.47(9) 2_565 2_565 ?
N1 V1 Cl2 88.53(9) . 2_565 ?
Cl1 V1 Cl2 89.83(4) 2_565 2_565 ?
Cl1 V1 Cl2 90.17(4) . 2_565 ?
Cl2 V1 Cl2 180.00(5) . 2_565 ?
N2 V2 N2 180.0000(10) . 2_674 ?
N2 V2 Cl3 91.41(8) . 2_674 ?
N2 V2 Cl3 88.59(8) 2_674 2_674 ?
N2 V2 Cl3 88.59(8) . . ?
N2 V2 Cl3 91.41(8) 2_674 . ?
Cl3 V2 Cl3 180 2_674 . ?
N2 V2 Cl4 89.07(8) . 2_674 ?
N2 V2 Cl4 90.93(8) 2_674 2_674 ?
Cl3 V2 Cl4 89.81(4) 2_674 2_674 ?
Cl3 V2 Cl4 90.19(4) . 2_674 ?
N2 V2 Cl4 90.93(8) . . ?
N2 V2 Cl4 89.07(8) 2_674 . ?
Cl3 V2 Cl4 90.19(4) 2_674 . ?
Cl3 V2 Cl4 89.81(4) . . ?
Cl4 V2 Cl4 180 2_674 . ?

loop_
_geom_bond_atom_site_label_1
_geom_bond_atom_site_label_2
_geom_bond_distance
_geom_bond_site_symmetry_2
_geom_bond_publ_flag
C1 N1 1.116(4) . ?
C1 C2 1.454(5) . ?
C2 H2A 0.96 . ?
C2 H2B 0.96 . ?
C2 H2C 0.96 . ?
C3 N2 1.126(4) . ?
C3 C4 1.454(5) . ?
C4 H4A 0.96 . ?
C4 H4B 0.96 . ?
C4 H4C 0.96 . ?
C5 N3 1.323(4) . ?
C5 N4 1.326(4) . ?
C5 H5 0.93 . ?
C6 C7 1.324(4) . ?
C6 N4 1.377(4) . ?
C6 H6 0.93 . ?
C7 N3 1.365(4) . ?
C7 H7 0.93 . ?
C8 C13 1.382(5) . ?
C8 C9 1.400(5) . ?
C8 N4 1.449(4) . ?
C9 C10 1.380(4) . ?
C9 C15 1.492(4) . ?
C10 C11 1.366(5) . ?
C10 H10 0.93 . ?
C11 C12 1.376(5) . ?
C11 C16 1.517(4) . ?
C12 C13 1.383(4) . ?
C12 H12 0.93 . ?
C13 C14 1.503(5) . ?
C14 H14A 0.96 . ?
C14 H14B 0.96 . ?
C14 H14C 0.96 . ?
C15 H15A 0.96 . ?
C15 H15B 0.96 . ?
C15 H15C 0.96 . ?
C16 H16A 0.96 . ?
C16 H16B 0.96 . ?
C16 H16C 0.96 . ?
C17 C18 1.382(5) . ?
C17 C22 1.388(5) . ?
C17 N3 1.444(4) . ?
C18 C19 1.391(4) . ?
C18 C23 1.515(5) . ?
C19 C20 1.372(5) . ?
C19 H19 0.93 . ?
C20 C21 1.381(5) . ?
C20 C24 1.509(4) . ?
C21 C22 1.385(4) . ?
C21 H21 0.93 . ?
C22 C25 1.497(4) . ?
C23 H23A 0.96 . ?
C23 H23B 0.96 . ?
C23 H23C 0.96 . ?
C24 H24A 0.96 . ?
C24 H24B 0.96 . ?
C24 H24C 0.96 . ?
C25 H25A 0.96 . ?
C25 H25B 0.96 . ?
C25 H25C 0.96 . ?
N1 V1 2.102(3) . ?
N2 V2 2.114(3) . ?
Cl1 V1 2.3238(10) . ?
Cl2 V1 2.3556(10) . ?
Cl3 V2 2.3199(10) . ?
Cl4 V2 2.3510(9) . ?
V1 N1 2.102(3) 2_565 ?
V1 Cl1 2.3238(10) 2_565 ?
V1 Cl2 2.3556(10) 2_565 ?
V2 N2 2.114(3) 2_674 ?
V2 Cl3 2.3199(10) 2_674 ?
V2 Cl4 2.3510(9) 2_674 ?
